data_7108188
loop_
_publ_author_name
'Xue-Song Xu'
'Zhen-Wu Li'
'Yi-Jun Zhang'
'Xiao-Shui Peng'
'Henry N. C. Wong'

_publ_section_title
;
 Total synthesis of (+/-)-pallambins C and D
;
_journal_name_full Chem.Commun.
_journal_page_first 8517
_journal_paper_doi 10.1039/c2cc34310j
_journal_volume 48
_journal_year 2012
_chemical_formula_sum 'C18 H30 O5'
_chemical_formula_weight 326.42
_chemical_name_systematic
;
?
;
_space_group_IT_number 2
_symmetry_cell_setting triclinic
_symmetry_space_group_name_Hall '-P 1'
_symmetry_space_group_name_H-M 'P -1'
_atom_sites_solution_hydrogens geom
_atom_sites_solution_primary direct
_atom_sites_solution_secondary difmap
_audit_creation_method SHELXL-97
_cell_angle_alpha 93.330(6)
_cell_angle_beta 106.838(6)
_cell_angle_gamma 101.942(6)
_cell_formula_units_Z 2
_cell_length_a 8.331(2)
_cell_length_b 8.783(2)
_cell_length_c 13.724(4)
_cell_measurement_temperature 296(2)
_cell_volume 932.8(4)
_computing_cell_refinement SAINT(Bruker,2001)
_computing_data_collection APEX2(Bruker,2003)
_computing_data_reduction APEX2(Bruker,2003)
_computing_molecular_graphics DIAMOND
_computing_publication_material 'SHELXL-97 (Sheldrick, 2008)'
_computing_structure_refinement 'SHELXL-97 (Sheldrick, 2008)'
_computing_structure_solution 'SHELXS-97 (Sheldrick, 2008)'
_diffrn_ambient_temperature 296(2)
_diffrn_measured_fraction_theta_full 0.998
_diffrn_measured_fraction_theta_max 0.998
_diffrn_measurement_device_type 'Bruker APEX II CCD diffractometer'
_diffrn_measurement_method '\f and \w scan'
_diffrn_radiation_monochromator graphite
_diffrn_radiation_source 'fine-focus sealed tube'
_diffrn_radiation_type MoK\a
_diffrn_radiation_wavelength 0.71073
_diffrn_reflns_av_R_equivalents 0.0879
_diffrn_reflns_av_sigmaI/netI 0.0521
_diffrn_reflns_limit_h_max 9
_diffrn_reflns_limit_h_min -9
_diffrn_reflns_limit_k_max 10
_diffrn_reflns_limit_k_min -10
_diffrn_reflns_limit_l_max 15
_diffrn_reflns_limit_l_min -16
_diffrn_reflns_number 21479
_diffrn_reflns_theta_full 25.25
_diffrn_reflns_theta_max 25.25
_diffrn_reflns_theta_min 1.56
_exptl_absorpt_coefficient_mu 0.083
_exptl_absorpt_correction_type none
_exptl_crystal_colour colorless
_exptl_crystal_density_diffrn 1.162
_exptl_crystal_density_method 'not measured'
_exptl_crystal_description plate
_exptl_crystal_F_000 356
_exptl_crystal_size_max 0.4
_exptl_crystal_size_mid 0.3
_exptl_crystal_size_min 0.2
_refine_diff_density_max 0.358
_refine_diff_density_min -0.358
_refine_diff_density_rms 0.044
_refine_ls_extinction_method none
_refine_ls_goodness_of_fit_ref 1.019
_refine_ls_hydrogen_treatment constr
_refine_ls_matrix_type full
_refine_ls_number_parameters 208
_refine_ls_number_reflns 3356
_refine_ls_number_restraints 0
_refine_ls_restrained_S_all 1.019
_refine_ls_R_factor_all 0.0990
_refine_ls_R_factor_gt 0.0585
_refine_ls_shift/su_max 0.000
_refine_ls_shift/su_mean 0.000
_refine_ls_structure_factor_coef Fsqd
_refine_ls_weighting_details 'calc w=1/[\s^2^(Fo^2^)+(0.0709P)^2^+0.4285P] where P=(Fo^2^+2Fc^2^)/3'
_refine_ls_weighting_scheme calc
_refine_ls_wR_factor_gt 0.1441
_refine_ls_wR_factor_ref 0.1732
_reflns_number_gt 2131
_reflns_number_total 3356
_reflns_threshold_expression >2sigma(I)
_cod_data_source_file c2cc34310j.txt
_cod_data_source_block a2
_cod_original_cell_volume 932.9(4)
_cod_original_sg_symbol_H-M P-1
_cod_database_code 7108188

loop_
_symmetry_equiv_pos_as_xyz
'x, y, z'
'-x, -y, -z'

loop_
_atom_site_label
_atom_site_type_symbol
_atom_site_fract_x
_atom_site_fract_y
_atom_site_fract_z
_atom_site_U_iso_or_equiv
_atom_site_adp_type
_atom_site_occupancy
_atom_site_symmetry_multiplicity
_atom_site_calc_flag
_atom_site_refinement_flags
C1 C -0.1621(3) 0.8399(3) 0.14569(18) 0.0445(6) Uani 1 1 d .
C2 C -0.2735(3) 0.7486(3) 0.2032(2) 0.0567(7) Uani 1 1 d .
H2A H -0.3867 0.7007 0.1556 0.068 Uiso 1 1 calc R
H2B H -0.2879 0.8203 0.2548 0.068 Uiso 1 1 calc R
C3 C -0.1931(3) 0.6213(3) 0.2549(2) 0.0575(7) Uani 1 1 d .
H3A H -0.1891 0.5444 0.2026 0.069 Uiso 1 1 calc R
H3B H -0.2658 0.5683 0.2925 0.069 Uiso 1 1 calc R
C4 C -0.0099(3) 0.6865(3) 0.32913(19) 0.0503(7) Uani 1 1 d .
C5 C 0.0743(4) 0.5520(3) 0.3629(2) 0.0640(8) Uani 1 1 d .
C6 C 0.2643(4) 0.5945(4) 0.4195(3) 0.0768(10) Uani 1 1 d .
H6A H 0.3064 0.4993 0.4255 0.092 Uiso 1 1 calc R
H6B H 0.2824 0.6431 0.4883 0.092 Uiso 1 1 calc R
C7 C 0.3694(4) 0.7066(3) 0.3668(2) 0.0680(8) Uani 1 1 d .
H7A H 0.4858 0.7462 0.4129 0.082 Uiso 1 1 calc R
H7B H 0.3764 0.6500 0.3059 0.082 Uiso 1 1 calc R
C8 C 0.2882(3) 0.8429(3) 0.33698(18) 0.0486(6) Uani 1 1 d .
H8A H 0.2955 0.9095 0.3987 0.058 Uiso 1 1 calc R
C9 C 0.1003(3) 0.7853(3) 0.27051(17) 0.0433(6) Uani 1 1 d .
H9A H 0.1024 0.7111 0.2150 0.052 Uiso 1 1 calc R
C10 C 0.0215(3) 0.9144(3) 0.21632(17) 0.0425(6) Uani 1 1 d .
H10A H 0.0897 0.9512 0.1713 0.051 Uiso 1 1 calc R
C11 C -0.0174(4) 0.7744(3) 0.4283(2) 0.0677(9) Uani 1 1 d .
H11A H -0.0884 0.7050 0.4589 0.102 Uiso 1 1 calc R
H11B H -0.0655 0.8634 0.4118 0.102 Uiso 1 1 calc R
H11C H 0.0969 0.8090 0.4757 0.102 Uiso 1 1 calc R
C12 C 0.0305(4) 1.0591(3) 0.2870(2) 0.0603(8) Uani 1 1 d .
H12A H -0.0208 1.1325 0.2467 0.090 Uiso 1 1 calc R
H12B H 0.1488 1.1074 0.3240 0.090 Uiso 1 1 calc R
H12C H -0.0310 1.0284 0.3347 0.090 Uiso 1 1 calc R
C13 C 0.5029(4) 1.0596(4) 0.3196(2) 0.0689(9) Uani 1 1 d .
C14 C 0.5695(4) 1.1511(4) 0.2476(2) 0.0688(8) Uani 1 1 d .
H14A H 0.6590 1.2401 0.2852 0.103 Uiso 1 1 calc R
H14B H 0.4777 1.1865 0.2017 0.103 Uiso 1 1 calc R
H14C H 0.6155 1.0866 0.2089 0.103 Uiso 1 1 calc R
C15 C -0.2889(4) 0.6467(3) -0.0074(2) 0.0651(8) Uani 1 1 d .
H15A H -0.3767 0.7059 -0.0285 0.078 Uiso 1 1 calc R
H15B H -0.3350 0.5567 0.0222 0.078 Uiso 1 1 calc R
C16 C -0.2398(5) 0.5942(4) -0.0971(2) 0.0844(11) Uani 1 1 d .
H16A H -0.3393 0.5284 -0.1475 0.127 Uiso 1 1 calc R
H16B H -0.1526 0.5362 -0.0755 0.127 Uiso 1 1 calc R
H16C H -0.1959 0.6840 -0.1265 0.127 Uiso 1 1 calc R
C17 C -0.1854(4) 1.0445(3) 0.0346(2) 0.0590(7) Uani 1 1 d .
H17A H -0.2062 0.9803 -0.0298 0.071 Uiso 1 1 calc R
H17B H -0.0619 1.0843 0.0650 0.071 Uiso 1 1 calc R
C18 C -0.2711(4) 1.1776(4) 0.0156(3) 0.0758(9) Uani 1 1 d .
H18A H -0.2268 1.2396 -0.0303 0.114 Uiso 1 1 calc R
H18B H -0.2486 1.2415 0.0794 0.114 Uiso 1 1 calc R
H18C H -0.3933 1.1374 -0.0146 0.114 Uiso 1 1 calc R
O1 O -0.1369(2) 0.74361(19) 0.06677(12) 0.0484(5) Uani 1 1 d .
O2 O -0.2533(2) 0.9524(2) 0.10237(13) 0.0521(5) Uani 1 1 d .
O3 O -0.0083(3) 0.4172(2) 0.3470(2) 0.0952(8) Uani 1 1 d .
O4 O 0.3787(2) 0.9337(2) 0.27518(12) 0.0527(5) Uani 1 1 d .
O5 O 0.5539(5) 1.0917(5) 0.40867(19) 0.200(2) Uani 1 1 d .

loop_
_atom_site_aniso_label
_atom_site_aniso_U_11
_atom_site_aniso_U_22
_atom_site_aniso_U_33
_atom_site_aniso_U_23
_atom_site_aniso_U_13
_atom_site_aniso_U_12
C1 0.0455(14) 0.0405(13) 0.0487(14) 0.0095(11) 0.0178(12) 0.0069(11)
C2 0.0501(16) 0.0551(16) 0.0641(17) 0.0142(14) 0.0223(14) 0.0025(13)
C3 0.0598(17) 0.0476(15) 0.0620(17) 0.0157(13) 0.0241(14) -0.0042(13)
C4 0.0620(17) 0.0388(13) 0.0449(14) 0.0082(11) 0.0152(12) 0.0016(12)
C5 0.082(2) 0.0440(16) 0.0558(17) 0.0100(13) 0.0128(15) 0.0032(15)
C6 0.084(2) 0.0558(18) 0.074(2) 0.0181(16) -0.0003(18) 0.0137(17)
C7 0.0685(19) 0.0648(19) 0.0604(18) 0.0060(15) 0.0031(15) 0.0176(16)
C8 0.0530(15) 0.0464(14) 0.0390(13) 0.0016(11) 0.0104(12) 0.0019(12)
C9 0.0500(14) 0.0364(12) 0.0392(13) 0.0006(10) 0.0126(11) 0.0039(11)
C10 0.0453(14) 0.0366(13) 0.0436(13) 0.0042(10) 0.0170(11) 0.0008(11)
C11 0.090(2) 0.0625(18) 0.0526(16) 0.0127(14) 0.0335(16) 0.0033(17)
C12 0.0720(19) 0.0410(14) 0.0651(17) 0.0027(13) 0.0195(15) 0.0106(14)
C13 0.0687(19) 0.073(2) 0.0446(16) -0.0021(14) 0.0093(14) -0.0138(16)
C14 0.0640(19) 0.072(2) 0.0690(19) 0.0125(16) 0.0259(16) 0.0036(16)
C15 0.0544(17) 0.0599(17) 0.0603(18) -0.0002(14) 0.0025(14) -0.0077(14)
C16 0.091(2) 0.076(2) 0.064(2) -0.0180(17) 0.0107(18) -0.0031(19)
C17 0.0590(17) 0.0611(17) 0.0658(17) 0.0268(14) 0.0283(14) 0.0157(14)
C18 0.083(2) 0.072(2) 0.093(2) 0.0395(18) 0.0427(19) 0.0329(18)
O1 0.0437(10) 0.0466(10) 0.0472(10) -0.0008(8) 0.0097(8) 0.0018(8)
O2 0.0473(10) 0.0547(11) 0.0605(11) 0.0202(9) 0.0229(9) 0.0128(9)
O3 0.1035(18) 0.0414(12) 0.1146(19) 0.0192(12) 0.0030(15) 0.0012(12)
O4 0.0483(10) 0.0585(11) 0.0426(9) -0.0021(8) 0.0122(8) -0.0016(9)
O5 0.240(4) 0.199(3) 0.0502(16) -0.0172(18) 0.027(2) -0.156(3)

loop_
_atom_type_symbol
_atom_type_description
_atom_type_scat_dispersion_real
_atom_type_scat_dispersion_imag
_atom_type_scat_source
C C 0.0033 0.0016 'International Tables Vol C Tables 4.2.6.8 and 6.1.1.4'
H H 0.0000 0.0000 'International Tables Vol C Tables 4.2.6.8 and 6.1.1.4'
O O 0.0106 0.0060 'International Tables Vol C Tables 4.2.6.8 and 6.1.1.4'

loop_
_geom_angle_atom_site_label_1
_geom_angle_atom_site_label_2
_geom_angle_atom_site_label_3
_geom_angle
O2 C1 O1 110.09(19)
O2 C1 C2 104.7(2)
O1 C1 C2 113.0(2)
O2 C1 C10 113.13(19)
O1 C1 C10 104.12(18)
C2 C1 C10 111.9(2)
C1 C2 C3 111.6(2)
C1 C2 H2A 109.3
C3 C2 H2A 109.3
C1 C2 H2B 109.3
C3 C2 H2B 109.3
H2A C2 H2B 108.0
C2 C3 C4 112.8(2)
C2 C3 H3A 109.0
C4 C3 H3A 109.0
C2 C3 H3B 109.0
C4 C3 H3B 109.0
H3A C3 H3B 107.8
C5 C4 C3 110.0(2)
C5 C4 C11 105.9(2)
C3 C4 C11 110.2(2)
C5 C4 C9 107.0(2)
C3 C4 C9 108.42(19)
C11 C4 C9 115.2(2)
O3 C5 C6 121.4(3)
O3 C5 C4 121.7(3)
C6 C5 C4 116.9(2)
C5 C6 C7 113.2(2)
C5 C6 H6A 108.9
C7 C6 H6A 108.9
C5 C6 H6B 108.9
C7 C6 H6B 108.9
H6A C6 H6B 107.8
C8 C7 C6 111.2(3)
C8 C7 H7A 109.4
C6 C7 H7A 109.4
C8 C7 H7B 109.4
C6 C7 H7B 109.4
H7A C7 H7B 108.0
O4 C8 C7 109.0(2)
O4 C8 C9 106.73(19)
C7 C8 C9 111.1(2)
O4 C8 H8A 110.0
C7 C8 H8A 110.0
C9 C8 H8A 110.0
C8 C9 C10 113.95(19)
C8 C9 C4 111.35(19)
C10 C9 C4 115.0(2)
C8 C9 H9A 105.1
C10 C9 H9A 105.1
C4 C9 H9A 105.1
C12 C10 C1 112.9(2)
C12 C10 C9 115.5(2)
C1 C10 C9 109.04(18)
C12 C10 H10A 106.2
C1 C10 H10A 106.2
C9 C10 H10A 106.2
C4 C11 H11A 109.5
C4 C11 H11B 109.5
H11A C11 H11B 109.5
C4 C11 H11C 109.5
H11A C11 H11C 109.5
H11B C11 H11C 109.5
C10 C12 H12A 109.5
C10 C12 H12B 109.5
H12A C12 H12B 109.5
C10 C12 H12C 109.5
H12A C12 H12C 109.5
H12B C12 H12C 109.5
O5 C13 O4 121.6(3)
O5 C13 C14 124.2(3)
O4 C13 C14 114.2(2)
C13 C14 H14A 109.5
C13 C14 H14B 109.5
H14A C14 H14B 109.5
C13 C14 H14C 109.5
H14A C14 H14C 109.5
H14B C14 H14C 109.5
O1 C15 C16 108.0(2)
O1 C15 H15A 110.1
C16 C15 H15A 110.1
O1 C15 H15B 110.1
C16 C15 H15B 110.1
H15A C15 H15B 108.4
C15 C16 H16A 109.5
C15 C16 H16B 109.5
H16A C16 H16B 109.5
C15 C16 H16C 109.5
H16A C16 H16C 109.5
H16B C16 H16C 109.5
O2 C17 C18 109.0(2)
O2 C17 H17A 109.9
C18 C17 H17A 109.9
O2 C17 H17B 109.9
C18 C17 H17B 109.9
H17A C17 H17B 108.3
C17 C18 H18A 109.5
C17 C18 H18B 109.5
H18A C18 H18B 109.5
C17 C18 H18C 109.5
H18A C18 H18C 109.5
H18B C18 H18C 109.5
C1 O1 C15 117.1(2)
C1 O2 C17 116.50(19)
C13 O4 C8 119.5(2)

loop_
_geom_bond_atom_site_label_1
_geom_bond_atom_site_label_2
_geom_bond_distance
C1 O2 1.423(3)
C1 O1 1.425(3)
C1 C2 1.522(3)
C1 C10 1.536(3)
C2 C3 1.526(4)
C2 H2A 0.9700
C2 H2B 0.9700
C3 C4 1.538(4)
C3 H3A 0.9700
C3 H3B 0.9700
C4 C5 1.524(4)
C4 C11 1.549(4)
C4 C9 1.556(3)
C5 O3 1.211(3)
C5 C6 1.502(4)
C6 C7 1.534(4)
C6 H6A 0.9700
C6 H6B 0.9700
C7 C8 1.513(4)
C7 H7A 0.9700
C7 H7B 0.9700
C8 O4 1.457(3)
C8 C9 1.526(3)
C8 H8A 0.9800
C9 C10 1.547(3)
C9 H9A 0.9800
C10 C12 1.529(3)
C10 H10A 0.9800
C11 H11A 0.9600
C11 H11B 0.9600
C11 H11C 0.9600
C12 H12A 0.9600
C12 H12B 0.9600
C12 H12C 0.9600
C13 O5 1.168(3)
C13 O4 1.322(3)
C13 C14 1.468(4)
C14 H14A 0.9600
C14 H14B 0.9600
C14 H14C 0.9600
C15 O1 1.439(3)
C15 C16 1.483(4)
C15 H15A 0.9700
C15 H15B 0.9700
C16 H16A 0.9600
C16 H16B 0.9600
C16 H16C 0.9600
C17 O2 1.429(3)
C17 C18 1.489(4)
C17 H17A 0.9700
C17 H17B 0.9700
C18 H18A 0.9600
C18 H18B 0.9600
C18 H18C 0.9600

loop_
_geom_torsion_atom_site_label_1
_geom_torsion_atom_site_label_2
_geom_torsion_atom_site_label_3
_geom_torsion_atom_site_label_4
_geom_torsion
O2 C1 C2 C3 180.0(2)
O1 C1 C2 C3 60.1(3)
C10 C1 C2 C3 -57.1(3)
C1 C2 C3 C4 56.9(3)
C2 C3 C4 C5 -169.8(2)
C2 C3 C4 C11 73.8(3)
C2 C3 C4 C9 -53.1(3)
C3 C4 C5 O3 -12.7(4)
C11 C4 C5 O3 106.3(3)
C9 C4 C5 O3 -130.2(3)
C3 C4 C5 C6 168.9(2)
C11 C4 C5 C6 -72.1(3)
C9 C4 C5 C6 51.3(3)
O3 C5 C6 C7 133.3(3)
C4 C5 C6 C7 -48.2(4)
C5 C6 C7 C8 47.7(3)
C6 C7 C8 O4 -172.3(2)
C6 C7 C8 C9 -55.0(3)
O4 C8 C9 C10 -47.7(3)
C7 C8 C9 C10 -166.5(2)
O4 C8 C9 C4 -179.81(19)
C7 C8 C9 C4 61.5(3)
C5 C4 C9 C8 -56.8(3)
C3 C4 C9 C8 -175.4(2)
C11 C4 C9 C8 60.7(3)
C5 C4 C9 C10 171.7(2)
C3 C4 C9 C10 53.1(3)
C11 C4 C9 C10 -70.9(3)
O2 C1 C10 C12 42.7(3)
O1 C1 C10 C12 162.19(19)
C2 C1 C10 C12 -75.4(3)
O2 C1 C10 C9 172.48(19)
O1 C1 C10 C9 -68.0(2)
C2 C1 C10 C9 54.4(3)
C8 C9 C10 C12 -56.0(3)
C4 C9 C10 C12 74.3(3)
C8 C9 C10 C1 175.67(19)
C4 C9 C10 C1 -54.0(3)
O2 C1 O1 C15 -63.7(3)
C2 C1 O1 C15 53.1(3)
C10 C1 O1 C15 174.77(19)
C16 C15 O1 C1 163.6(2)
O1 C1 O2 C17 -51.9(3)
C2 C1 O2 C17 -173.7(2)
C10 C1 O2 C17 64.2(3)
C18 C17 O2 C1 -167.4(2)
O5 C13 O4 C8 7.5(6)
C14 C13 O4 C8 -173.0(3)
C7 C8 O4 C13 -96.1(3)
C9 C8 O4 C13 143.8(2)
